data_7031050
loop_
_publ_author_name
'Rahanyan, Nelli'
'Duttwyler, Simon'
'Linden, Anthony'
'Baldridge, Kim K.'
'Siegel, Jay S.'

_publ_section_title
;
 Cu(i) and Ag(i) complexes of 7,10-bis-N-heterocycle-diazafluoranthenes:
 programmed molecular grids?
;
_journal_issue 28
_journal_name_full 'Dalton transactions (Cambridge, England : 2003)'
_journal_page_first 11027
_journal_page_last 11038
_journal_paper_doi 10.1039/c4dt01460j
_journal_volume 43
_journal_year 2014
_chemical_formula_moiety 'C60 H56 Ag2 N12 2+, 2(F6 Sb 1-), C3 H6 O, 0.5(C6 H6), 0.5(C6 H14)'
_chemical_formula_sum 'C69 H72 Ag2 F12 N12 O Sb2'
_chemical_formula_weight 1772.52
_chemical_name_systematic
; 
 ? 
;
_space_group_IT_number 12
_symmetry_cell_setting monoclinic
_symmetry_Int_Tables_number 12
_symmetry_space_group_name_Hall '-C 2y'
_symmetry_space_group_name_H-M 'C 1 2/m 1'
_atom_sites_solution_hydrogens geom
_atom_sites_solution_primary direct
_atom_sites_solution_secondary difmap
_audit_creation_date 09-04-16
_audit_creation_method SHELXL-97
_cell_angle_alpha 90.00
_cell_angle_beta 91.7458(10)
_cell_angle_gamma 90.00
_cell_formula_units_Z 4
_cell_length_a 23.2507(3)
_cell_length_b 17.2660(3)
_cell_length_c 17.6490(3)
_cell_measurement_reflns_used 147090
_cell_measurement_temperature 160(1)
_cell_measurement_theta_max 27.5
_cell_measurement_theta_min 2.0
_cell_volume 7081.84(19)
_computing_cell_refinement 'DENZO-SMN (Otwinowski & Minor, 1997)'
_computing_data_collection 'COLLECT (Nonius, 2000)'
_computing_data_reduction 'DENZO-SMN and SCALEPACK (Otwinowski & Minor, 1997)'
_computing_molecular_graphics 'ORTEPII (Johnson, 1976)'
_computing_publication_material 'SHELXL97 and PLATON (Spek, 2006)'
_computing_structure_refinement 'SHELXL97 (Sheldrick, 1997)'
_computing_structure_solution 'SHELXS97 (Sheldrick, 1997)'
_diffrn_ambient_temperature 160(1)
_diffrn_detector '65 mm CCD camera on \k goniostat'
_diffrn_detector_area_resol_mean 9
_diffrn_measured_fraction_theta_full 0.998
_diffrn_measured_fraction_theta_max 0.998
_diffrn_measurement_device_type 'Nonius KappaCCD area-detector diffractometer'
_diffrn_measurement_method '\f and \w scans with \k offsets'
_diffrn_radiation_monochromator 'horizontally mounted graphite crystal'
_diffrn_radiation_source 'Nonius FR590 sealed tube generator'
_diffrn_radiation_type 'Mo K\a'
_diffrn_radiation_wavelength 0.71073
_diffrn_reflns_av_R_equivalents 0.0494
_diffrn_reflns_av_sigmaI/netI 0.0248
_diffrn_reflns_limit_h_max 29
_diffrn_reflns_limit_h_min -30
_diffrn_reflns_limit_k_max 22
_diffrn_reflns_limit_k_min -22
_diffrn_reflns_limit_l_max 22
_diffrn_reflns_limit_l_min -22
_diffrn_reflns_number 75629
_diffrn_reflns_theta_full 27.47
_diffrn_reflns_theta_max 27.47
_diffrn_reflns_theta_min 2.13
_diffrn_standards_decay_% 0
_diffrn_standards_number 0
_exptl_absorpt_coefficient_mu 1.380
_exptl_absorpt_correction_T_max 0.899
_exptl_absorpt_correction_T_min 0.777
_exptl_absorpt_correction_type multi-scan
_exptl_absorpt_process_details '(Blessing, 1995)'
_exptl_crystal_colour yellow
_exptl_crystal_density_diffrn 1.662
_exptl_crystal_density_method 'not measured'
_exptl_crystal_description prism
_exptl_crystal_F_000 3528
_exptl_crystal_size_max 0.25
_exptl_crystal_size_mid 0.12
_exptl_crystal_size_min 0.12
_platon_squeeze_details ' See _refine_special_details '
_refine_diff_density_max 3.203
_refine_diff_density_min -1.283
_refine_diff_density_rms 0.104
_refine_ls_extinction_coef 0.00026(5)
_refine_ls_extinction_expression Fc^*^=kFc[1+0.001xFc^2^\l^3^/sin(2\q)]^-1/4^
_refine_ls_extinction_method SHELXL
_refine_ls_goodness_of_fit_ref 1.080
_refine_ls_hydrogen_treatment constr
_refine_ls_matrix_type full
_refine_ls_number_parameters 472
_refine_ls_number_reflns 8369
_refine_ls_number_restraints 100
_refine_ls_restrained_S_all 1.089
_refine_ls_R_factor_all 0.0545
_refine_ls_R_factor_gt 0.0456
_refine_ls_shift/su_max 0.002
_refine_ls_shift/su_mean 0.000
_refine_ls_structure_factor_coef Fsqd
_refine_ls_weighting_details 'w=1/[\s^2^(Fo^2^)+(0.0513P)^2^+34.5226P] where P=(Fo^2^+2Fc^2^)/3'
_refine_ls_weighting_scheme calc
_refine_ls_wR_factor_gt 0.1114
_refine_ls_wR_factor_ref 0.1161
_reflns_number_gt 7293
_reflns_number_total 8370
_reflns_threshold_expression 'I > 2\s(I)'
_cod_data_source_file c4dt01460j1.cif
_cod_data_source_block VIII
_cod_depositor_comments 'Adding full bibliography for 7031040--7031051.cif.'
_cod_database_code 7031050

loop_
_symmetry_equiv_pos_as_xyz
'x, y, z'
'x, -y, z'
'x+1/2, y+1/2, z'
'x+1/2, -y+1/2, z'
'-x, -y, -z'
'-x, y, -z'
'-x+1/2, -y+1/2, -z'
'-x+1/2, y+1/2, -z'

loop_
_atom_site_label
_atom_site_type_symbol
_atom_site_fract_x
_atom_site_fract_y
_atom_site_fract_z
_atom_site_U_iso_or_equiv
_atom_site_adp_type
_atom_site_occupancy
_atom_site_symmetry_multiplicity
_atom_site_calc_flag
_atom_site_refinement_flags
_atom_site_disorder_assembly
_atom_site_disorder_group
Ag1 Ag 0.375186(12) 0.10220(2) 0.009225(18) 0.04091(11) Uani 1 1 d . . .
N1 N 0.44458(12) 0.03896(18) -0.05484(16) 0.0287(6) Uani 1 1 d . . .
N11 N 0.42107(14) 0.19305(19) -0.0883(2) 0.0375(8) Uani 1 1 d . . .
N15 N 0.52310(17) 0.2042(2) -0.0955(3) 0.0598(13) Uani 1 1 d . . .
N20 N 0.30398(12) 0.03866(17) 0.07729(17) 0.0280(6) Uani 1 1 d . . .
N30 N 0.31992(16) 0.1923(2) 0.0770(2) 0.0421(9) Uani 1 1 d . . .
N34 N 0.22762(14) 0.20571(17) 0.12905(19) 0.0327(7) Uani 1 1 d . . .
C2 C 0.48044(14) 0.0785(2) -0.0986(2) 0.0283(7) Uani 1 1 d . . .
C3 C 0.51919(14) 0.0410(2) -0.14538(19) 0.0262(7) Uani 1 1 d . . .
C4 C 0.56116(14) 0.0685(2) -0.20134(19) 0.0259(7) Uani 1 1 d . . .
C5 C 0.57631(15) 0.1380(2) -0.2331(2) 0.0313(8) Uani 1 1 d . . .
H5 H 0.5600 0.1847 -0.2152 0.038 Uiso 1 1 calc R . .
C6 C 0.61632(15) 0.1405(2) -0.2926(2) 0.0310(7) Uani 1 1 d . . .
C7 C 0.64044(15) 0.0726(2) -0.3183(2) 0.0297(7) Uani 1 1 d . . .
H7 H 0.6685 0.0749 -0.3563 0.036 Uiso 1 1 calc R . .
C8 C 0.6243(2) 0.0000 -0.2894(3) 0.0272(10) Uani 1 2 d S . .
C9 C 0.5845(2) 0.0000 -0.2315(3) 0.0241(9) Uani 1 2 d S . .
C10 C 0.47453(16) 0.1643(2) -0.0937(2) 0.0363(9) Uani 1 1 d . . .
C12 C 0.4169(2) 0.2704(3) -0.0909(3) 0.0525(12) Uani 1 1 d . . .
H12 H 0.3799 0.2935 -0.0890 0.063 Uiso 1 1 calc R . .
C13 C 0.4644(3) 0.3177(3) -0.0962(4) 0.079(2) Uani 1 1 d . . .
H13 H 0.4610 0.3724 -0.0995 0.095 Uiso 1 1 calc R . .
C14 C 0.5170(2) 0.2810(3) -0.0965(4) 0.084(2) Uani 1 1 d . . .
H14 H 0.5507 0.3121 -0.0975 0.101 Uiso 1 1 calc R . .
C16 C 0.62973(17) 0.2192(2) -0.3284(3) 0.0402(9) Uani 1 1 d . . .
C17 C 0.6568(2) 0.2730(3) -0.2690(3) 0.0576(13) Uani 1 1 d . . .
H171 H 0.6917 0.2490 -0.2472 0.086 Uiso 1 1 calc R . .
H172 H 0.6294 0.2823 -0.2289 0.086 Uiso 1 1 calc R . .
H173 H 0.6667 0.3223 -0.2928 0.086 Uiso 1 1 calc R . .
C18 C 0.57282(19) 0.2544(3) -0.3599(3) 0.0540(12) Uani 1 1 d . . .
H181 H 0.5805 0.3049 -0.3829 0.081 Uiso 1 1 calc R . .
H182 H 0.5461 0.2611 -0.3185 0.081 Uiso 1 1 calc R . .
H183 H 0.5557 0.2197 -0.3982 0.081 Uiso 1 1 calc R . .
C19 C 0.6702(2) 0.2107(3) -0.3955(3) 0.0556(13) Uani 1 1 d . . .
H191 H 0.7061 0.1857 -0.3780 0.083 Uiso 1 1 calc R . .
H192 H 0.6788 0.2620 -0.4160 0.083 Uiso 1 1 calc R . .
H193 H 0.6515 0.1789 -0.4351 0.083 Uiso 1 1 calc R . .
C21 C 0.27121(14) 0.0787(2) 0.12422(19) 0.0254(7) Uani 1 1 d . . .
C22 C 0.23833(13) 0.04132(19) 0.17892(19) 0.0247(7) Uani 1 1 d . . .
C23 C 0.20193(15) 0.0687(2) 0.2413(2) 0.0292(7) Uani 1 1 d . . .
C24 C 0.18362(16) 0.1387(2) 0.2701(2) 0.0322(8) Uani 1 1 d . . .
H24 H 0.1965 0.1857 0.2483 0.039 Uiso 1 1 calc R . .
C25 C 0.14592(16) 0.1413(2) 0.3316(2) 0.0320(8) Uani 1 1 d . . .
C26 C 0.12746(16) 0.0731(2) 0.3643(2) 0.0338(8) Uani 1 1 d . . .
H26 H 0.1022 0.0753 0.4056 0.041 Uiso 1 1 calc R . .
C27 C 0.1456(2) 0.0000 0.3371(3) 0.0291(10) Uani 1 2 d S . .
C28 C 0.1823(2) 0.0000 0.2758(3) 0.0269(10) Uani 1 2 d S . .
C29 C 0.27323(16) 0.1642(2) 0.1106(2) 0.0306(8) Uani 1 1 d . . .
C31 C 0.3202(2) 0.2691(3) 0.0651(3) 0.0566(14) Uani 1 1 d . . .
H31 H 0.3526 0.2912 0.0416 0.068 Uiso 1 1 calc R . .
C32 C 0.2765(2) 0.3174(3) 0.0848(3) 0.0536(13) Uani 1 1 d . . .
H32 H 0.2782 0.3718 0.0767 0.064 Uiso 1 1 calc R . .
C33 C 0.2297(2) 0.2825(2) 0.1170(2) 0.0419(10) Uani 1 1 d . . .
H33 H 0.1981 0.3136 0.1310 0.050 Uiso 1 1 calc R . .
C35 C 0.12351(18) 0.2208(2) 0.3572(2) 0.0381(9) Uani 1 1 d . . .
C36 C 0.0892(2) 0.2584(3) 0.2906(3) 0.0510(11) Uani 1 1 d . . .
H361 H 0.1148 0.2678 0.2486 0.076 Uiso 1 1 calc R . .
H362 H 0.0728 0.3077 0.3072 0.076 Uiso 1 1 calc R . .
H363 H 0.0580 0.2236 0.2738 0.076 Uiso 1 1 calc R . .
C37 C 0.1741(2) 0.2737(3) 0.3807(3) 0.0546(13) Uani 1 1 d . . .
H371 H 0.1951 0.2510 0.4242 0.082 Uiso 1 1 calc R . .
H372 H 0.1593 0.3248 0.3947 0.082 Uiso 1 1 calc R . .
H373 H 0.2000 0.2792 0.3383 0.082 Uiso 1 1 calc R . .
C38 C 0.0834(2) 0.2145(3) 0.4242(3) 0.0488(11) Uani 1 1 d . . .
H381 H 0.0500 0.1827 0.4095 0.073 Uiso 1 1 calc R . .
H382 H 0.0706 0.2663 0.4386 0.073 Uiso 1 1 calc R . .
H383 H 0.1041 0.1904 0.4672 0.073 Uiso 1 1 calc R . .
Sb1 Sb 0.379644(15) 0.5000 0.01042(2) 0.03651(12) Uani 1 2 d SD . .
F1A F 0.3403(5) 0.4226(8) -0.0430(8) 0.062(3) Uani 0.567(12) 1 d PDU A 1
F2A F 0.4349(5) 0.5000 -0.0634(7) 0.089(5) Uani 0.567(12) 2 d SPDU A 1
F3A F 0.4196(4) 0.5767(6) 0.0636(7) 0.065(2) Uani 0.567(12) 1 d PDU A 1
F4A F 0.3218(4) 0.5000 0.0808(6) 0.065(3) Uani 0.567(12) 2 d SPDU A 1
F1B F 0.3596(7) 0.4218(12) -0.0576(12) 0.069(3) Uani 0.433(12) 1 d PDU A 2
F2B F 0.4537(4) 0.5000 -0.0260(13) 0.093(5) Uani 0.433(12) 2 d SPDU A 2
F3B F 0.3974(6) 0.5764(8) 0.0812(9) 0.070(3) Uani 0.433(12) 1 d PDU A 2
F4B F 0.3038(3) 0.5000 0.0405(9) 0.062(3) Uani 0.433(12) 2 d SPDU A 2
Sb2 Sb 0.183185(16) 0.5000 0.22310(2) 0.03523(11) Uani 1 2 d SD . .
F5 F 0.18883(18) 0.5000 0.11823(16) 0.109(2) Uani 1 2 d SD . .
F6 F 0.23870(15) 0.5760(2) 0.23136(19) 0.1150(17) Uani 1 1 d D . .
F7 F 0.12605(15) 0.5743(2) 0.21415(18) 0.1127(17) Uani 1 1 d D . .
F8 F 0.17636(17) 0.5000 0.32756(16) 0.0789(15) Uani 1 2 d SD . .
C39 C 0.2213(3) -0.0731(3) 0.5403(4) 0.0746(17) Uani 1 1 d . . .
H391 H 0.2311 -0.1166 0.5075 0.112 Uiso 1 1 calc R . .
H392 H 0.1795 -0.0718 0.5464 0.112 Uiso 1 1 calc R . .
H393 H 0.2407 -0.0794 0.5900 0.112 Uiso 1 1 calc R . .
C40 C 0.2400(3) 0.0000 0.5055(4) 0.0579(18) Uani 1 2 d S . .
O41 O 0.2695(3) 0.0000 0.4497(4) 0.091(2) Uani 1 2 d S . .

loop_
_atom_site_aniso_label
_atom_site_aniso_U_11
_atom_site_aniso_U_22
_atom_site_aniso_U_33
_atom_site_aniso_U_23
_atom_site_aniso_U_13
_atom_site_aniso_U_12
Ag1 0.03224(17) 0.0479(2) 0.04363(19) -0.00165(14) 0.01894(13) -0.00198(13)
N1 0.0202(13) 0.0413(16) 0.0247(14) -0.0034(12) 0.0045(11) -0.0041(12)
N11 0.0323(16) 0.0353(17) 0.0455(19) -0.0124(15) 0.0124(14) -0.0050(13)
N15 0.038(2) 0.055(2) 0.089(3) -0.041(2) 0.037(2) -0.0227(17)
N20 0.0229(13) 0.0270(14) 0.0344(16) -0.0021(12) 0.0065(11) -0.0021(11)
N30 0.049(2) 0.0354(18) 0.0438(19) -0.0121(15) 0.0251(16) -0.0208(15)
N34 0.0397(17) 0.0240(15) 0.0350(17) -0.0028(12) 0.0096(13) -0.0053(13)
C2 0.0205(15) 0.0371(19) 0.0274(17) -0.0060(14) 0.0033(13) -0.0039(14)
C3 0.0214(15) 0.0336(18) 0.0238(16) -0.0005(14) 0.0033(12) -0.0020(13)
C4 0.0233(15) 0.0317(18) 0.0228(16) -0.0022(13) 0.0044(12) 0.0040(13)
C5 0.0251(16) 0.0270(17) 0.042(2) -0.0027(15) 0.0078(14) 0.0016(14)
C6 0.0260(17) 0.0302(18) 0.0371(19) 0.0043(15) 0.0055(14) -0.0012(14)
C7 0.0260(16) 0.0326(18) 0.0309(18) 0.0026(15) 0.0086(13) -0.0020(14)
C8 0.024(2) 0.030(2) 0.028(2) 0.000 0.0043(19) 0.000
C9 0.024(2) 0.024(2) 0.024(2) 0.000 0.0060(18) 0.000
C10 0.0286(18) 0.040(2) 0.041(2) -0.0171(17) 0.0154(15) -0.0102(16)
C12 0.053(3) 0.037(2) 0.069(3) -0.016(2) 0.033(2) -0.005(2)
C13 0.082(4) 0.036(2) 0.122(5) -0.035(3) 0.063(4) -0.021(3)
C14 0.060(3) 0.055(3) 0.142(6) -0.056(4) 0.063(4) -0.034(3)
C16 0.0319(19) 0.034(2) 0.055(3) 0.0127(18) 0.0116(18) 0.0013(16)
C17 0.062(3) 0.035(2) 0.077(4) 0.010(2) 0.006(3) -0.011(2)
C18 0.040(2) 0.054(3) 0.069(3) 0.030(2) 0.015(2) 0.012(2)
C19 0.044(2) 0.049(3) 0.075(3) 0.028(2) 0.026(2) 0.005(2)
C21 0.0231(15) 0.0251(16) 0.0284(17) -0.0012(13) 0.0052(13) -0.0033(13)
C22 0.0210(15) 0.0256(17) 0.0277(17) -0.0022(13) 0.0028(12) -0.0022(13)
C23 0.0281(17) 0.0312(18) 0.0286(17) -0.0063(14) 0.0084(13) -0.0083(14)
C24 0.0380(19) 0.0261(17) 0.0329(19) -0.0060(15) 0.0079(15) -0.0045(15)
C25 0.0372(19) 0.0273(18) 0.0318(18) -0.0074(14) 0.0049(15) -0.0022(15)
C26 0.0371(19) 0.0336(19) 0.0310(18) -0.0039(15) 0.0069(15) -0.0006(16)
C27 0.032(3) 0.027(2) 0.029(2) 0.000 0.003(2) 0.000
C28 0.026(2) 0.025(2) 0.030(2) 0.000 0.0008(19) 0.000
C29 0.0362(19) 0.0264(17) 0.0297(18) -0.0069(14) 0.0094(15) -0.0098(14)
C31 0.076(3) 0.037(2) 0.059(3) -0.016(2) 0.037(3) -0.032(2)
C32 0.081(3) 0.028(2) 0.054(3) -0.0094(19) 0.028(2) -0.022(2)
C33 0.062(3) 0.0270(18) 0.038(2) -0.0035(16) 0.0170(19) -0.0072(18)
C35 0.048(2) 0.0279(18) 0.039(2) -0.0094(16) 0.0133(18) -0.0012(17)
C36 0.061(3) 0.037(2) 0.056(3) -0.003(2) 0.014(2) 0.013(2)
C37 0.057(3) 0.042(2) 0.066(3) -0.025(2) 0.025(2) -0.013(2)
C38 0.060(3) 0.039(2) 0.049(3) -0.0120(19) 0.023(2) 0.002(2)
Sb1 0.02921(19) 0.01691(16) 0.0631(3) 0.000 -0.00452(16) 0.000
F1A 0.069(7) 0.034(2) 0.082(6) -0.016(3) -0.021(5) -0.008(5)
F2A 0.083(7) 0.047(3) 0.142(12) 0.000 0.052(8) 0.000
F3A 0.059(6) 0.032(2) 0.104(6) -0.013(3) -0.029(4) -0.009(4)
F4A 0.071(5) 0.036(3) 0.089(7) 0.000 0.038(5) 0.000
F1B 0.073(8) 0.042(3) 0.092(7) -0.022(4) -0.013(6) 0.005(5)
F2B 0.070(7) 0.058(4) 0.153(13) 0.000 0.043(8) 0.000
F3B 0.065(7) 0.031(3) 0.112(6) -0.015(4) -0.032(6) 0.000(5)
F4B 0.055(5) 0.037(3) 0.095(8) 0.000 0.024(5) 0.000
Sb2 0.0404(2) 0.02962(19) 0.0354(2) 0.000 -0.00294(15) 0.000
F5 0.062(3) 0.230(8) 0.035(2) 0.000 0.006(2) 0.000
F6 0.121(3) 0.107(3) 0.115(3) 0.040(3) -0.037(3) -0.078(3)
F7 0.129(3) 0.096(3) 0.110(3) -0.023(2) -0.046(3) 0.075(3)
F8 0.082(3) 0.124(4) 0.030(2) 0.000 -0.007(2) 0.000
C39 0.096(4) 0.050(3) 0.076(4) 0.005(3) -0.020(3) -0.005(3)
C40 0.050(4) 0.069(5) 0.054(4) 0.000 -0.004(3) 0.000
O41 0.080(4) 0.113(5) 0.083(4) 0.000 0.036(4) 0.000

loop_
_atom_type_symbol
_atom_type_description
_atom_type_number_in_cell
_atom_type_scat_dispersion_real
_atom_type_scat_dispersion_imag
_atom_type_scat_source
C C 276 0.0033 0.0016
; International Tables for Crystallography (1992). 
Vol. C, Tables 4.2.6.8 and 6.1.1.4
;
H H 288 0.0000 0.0000
; International Tables for Crystallography (1992). 
Vol. C, Tables 4.2.6.8 and 6.1.1.4
;
Ag Ag 8 -0.8971 1.1015
; International Tables for Crystallography (1992). 
Vol. C, Tables 4.2.6.8 and 6.1.1.4
;
F F 48 0.0171 0.0103
; International Tables for Crystallography (1992). 
Vol. C, Tables 4.2.6.8 and 6.1.1.4
;
N N 48 0.0061 0.0033
; International Tables for Crystallography (1992). 
Vol. C, Tables 4.2.6.8 and 6.1.1.4
;
O O 4 0.0106 0.0060
; International Tables for Crystallography (1992). 
Vol. C, Tables 4.2.6.8 and 6.1.1.4
;
Sb Sb 8 -0.5866 1.5461
; International Tables for Crystallography (1992). 
Vol. C, Tables 4.2.6.8 and 6.1.1.4
;

loop_
_geom_angle_atom_site_label_1
_geom_angle_atom_site_label_2
_geom_angle_atom_site_label_3
_geom_angle
_geom_angle_site_symmetry_1
_geom_angle_site_symmetry_3
N1 Ag1 N20 123.47(11) . .
N1 Ag1 N30 166.05(11) . .
N20 Ag1 N30 69.26(10) . .
N1 Ag1 N11 69.34(11) . .
N20 Ag1 N11 159.55(11) . .
N30 Ag1 N11 100.34(11) . .
C2 N1 N1 120.6(2) . 2
C2 N1 Ag1 120.3(2) . .
N1 N1 Ag1 118.65(8) 2 .
C12 N11 C10 115.5(4) . .
C12 N11 Ag1 126.7(3) . .
C10 N11 Ag1 103.0(3) . .
C10 N15 C14 115.3(4) . .
C21 N20 N20 121.18(19) . 2
C21 N20 Ag1 120.0(2) . .
N20 N20 Ag1 117.86(7) 2 .
C29 N30 C31 115.6(4) . .
C29 N30 Ag1 116.4(2) . .
C31 N30 Ag1 124.4(3) . .
C29 N34 C33 117.3(3) . .
N1 C2 C3 121.9(3) . .
N1 C2 C10 114.4(3) . .
C3 C2 C10 123.7(3) . .
C2 C3 C3 117.5(2) . 2
C2 C3 C4 133.8(3) . .
C3 C3 C4 108.59(19) 2 .
C5 C4 C9 118.1(3) . .
C5 C4 C3 136.9(3) . .
C9 C4 C3 104.6(3) . .
C4 C5 C6 120.5(3) . .
C4 C5 H5 119.7 . .
C6 C5 H5 119.7 . .
C7 C6 C5 119.8(3) . .
C7 C6 C16 121.8(3) . .
C5 C6 C16 118.4(3) . .
C6 C7 C8 121.3(3) . .
C6 C7 H7 119.3 . .
C8 C7 H7 119.3 . .
C9 C8 C7 117.0(2) . .
C7 C8 C7 125.7(5) . 2
C8 C9 C4 123.1(2) . .
C8 C9 C4 123.1(2) . 2
C4 C9 C4 113.7(4) . 2
N15 C10 N11 127.0(4) . .
N15 C10 C2 115.8(4) . .
N11 C10 C2 117.2(3) . .
N11 C12 C13 122.5(5) . .
N11 C12 H12 118.8 . .
C13 C12 H12 118.8 . .
C12 C13 C14 116.2(5) . .
C12 C13 H13 121.9 . .
C14 C13 H13 121.9 . .
N15 C14 C13 123.4(4) . .
N15 C14 H14 118.3 . .
C13 C14 H14 118.3 . .
C17 C16 C6 110.0(4) . .
C17 C16 C19 109.7(4) . .
C6 C16 C19 111.6(3) . .
C17 C16 C18 109.8(4) . .
C6 C16 C18 108.3(3) . .
C19 C16 C18 107.3(4) . .
C16 C17 H171 109.5 . .
C16 C17 H172 109.5 . .
H171 C17 H172 109.5 . .
C16 C17 H173 109.5 . .
H171 C17 H173 109.5 . .
H172 C17 H173 109.5 . .
C16 C18 H181 109.5 . .
C16 C18 H182 109.5 . .
H181 C18 H182 109.5 . .
C16 C18 H183 109.5 . .
H181 C18 H183 109.5 . .
H182 C18 H183 109.5 . .
C16 C19 H191 109.5 . .
C16 C19 H192 109.5 . .
H191 C19 H192 109.5 . .
C16 C19 H193 109.5 . .
H191 C19 H193 109.5 . .
H192 C19 H193 109.5 . .
N20 C21 C22 121.4(3) . .
N20 C21 C29 112.9(3) . .
C22 C21 C29 125.7(3) . .
C21 C22 C22 117.3(2) . 2
C21 C22 C23 134.1(3) . .
C22 C22 C23 108.53(19) 2 .
C24 C23 C28 117.9(3) . .
C24 C23 C22 137.6(3) . .
C28 C23 C22 104.5(3) . .
C23 C24 C25 120.9(3) . .
C23 C24 H24 119.5 . .
C25 C24 H24 119.5 . .
C26 C25 C24 120.0(3) . .
C26 C25 C35 121.5(3) . .
C24 C25 C35 118.4(3) . .
C25 C26 C27 121.0(4) . .
C25 C26 H26 119.5 . .
C27 C26 H26 119.5 . .
C28 C27 C26 117.2(2) . .
C26 C27 C26 125.6(5) 2 .
C27 C28 C23 123.0(2) . .
C23 C28 C23 113.9(4) . 2
N34 C29 N30 125.2(4) . .
N34 C29 C21 117.6(3) . .
N30 C29 C21 117.1(3) . .
N30 C31 C32 123.8(4) . .
N30 C31 H31 118.1 . .
C32 C31 H31 118.1 . .
C31 C32 C33 116.0(4) . .
C31 C32 H32 122.0 . .
C33 C32 H32 122.0 . .
N34 C33 C32 122.0(4) . .
N34 C33 H33 119.0 . .
C32 C33 H33 119.0 . .
C38 C35 C37 108.2(4) . .
C38 C35 C25 112.5(3) . .
C37 C35 C25 110.3(3) . .
C38 C35 C36 107.7(4) . .
C37 C35 C36 109.3(4) . .
C25 C35 C36 108.8(3) . .
C35 C36 H361 109.5 . .
C35 C36 H362 109.5 . .
H361 C36 H362 109.5 . .
C35 C36 H363 109.5 . .
H361 C36 H363 109.5 . .
H362 C36 H363 109.5 . .
C35 C37 H371 109.5 . .
C35 C37 H372 109.5 . .
H371 C37 H372 109.5 . .
C35 C37 H373 109.5 . .
H371 C37 H373 109.5 . .
H372 C37 H373 109.5 . .
C35 C38 H381 109.5 . .
C35 C38 H382 109.5 . .
H381 C38 H382 109.5 . .
C35 C38 H383 109.5 . .
H381 C38 H383 109.5 . .
H382 C38 H383 109.5 . .
F3A Sb1 F2A 90.5(4) . .
F3A Sb1 F3A 91.0(9) . 2_565
F3A Sb1 F4A 91.3(4) . .
F2A Sb1 F4A 177.4(5) . .
F3A Sb1 F1A 88.6(7) . 2_565
F3A Sb1 F1A 179.4(5) . .
F2A Sb1 F1A 89.1(4) . .
F4A Sb1 F1A 89.1(4) . .
F1A Sb1 F1A 91.8(11) 2_565 .
F3B Sb1 F3B 90.6(13) . 2_565
F3B Sb1 F2B 92.5(6) . .
F3B Sb1 F1B 88.0(11) . 2_565
F3B Sb1 F1B 177.5(8) . .
F2B Sb1 F1B 89.6(6) . .
F1B Sb1 F1B 93.3(18) 2_565 .
F3B Sb1 F4B 90.1(5) . .
F2B Sb1 F4B 176.3(7) . .
F1B Sb1 F4B 87.9(5) . .
F6 Sb2 F6 90.8(3) . 2_565
F6 Sb2 F7 178.5(2) . 2_565
F6 Sb2 F7 90.70(15) . .
F7 Sb2 F7 87.8(3) 2_565 .
F6 Sb2 F8 90.14(12) . .
F7 Sb2 F8 90.11(12) . .
F6 Sb2 F5 90.47(12) . .
F7 Sb2 F5 89.27(11) . .
F8 Sb2 F5 179.14(17) . .
C40 C39 H391 109.5 . .
C40 C39 H392 109.5 . .
H391 C39 H392 109.5 . .
C40 C39 H393 109.5 . .
H391 C39 H393 109.5 . .
H392 C39 H393 109.5 . .
O41 C40 C39 121.2(4) . .
C39 C40 C39 117.7(7) . 2

loop_
_geom_bond_atom_site_label_1
_geom_bond_atom_site_label_2
_geom_bond_distance
_geom_bond_site_symmetry_2
Ag1 N1 2.277(3) .
Ag1 N20 2.347(3) .
Ag1 N30 2.365(3) .
Ag1 N11 2.583(3) .
N1 C2 1.340(4) .
N1 N1 1.345(6) 2
N11 C12 1.340(6) .
N11 C10 1.344(5) .
N15 C10 1.323(5) .
N15 C14 1.335(7) .
N20 C21 1.335(4) .
N20 N20 1.335(6) 2
N30 C29 1.343(5) .
N30 C31 1.344(6) .
N34 C29 1.329(5) .
N34 C33 1.343(5) .
C2 C3 1.399(5) .
C2 C10 1.492(5) .
C3 C3 1.416(7) 2
C3 C4 1.487(4) .
C4 C5 1.376(5) .
C4 C9 1.412(4) .
C5 C6 1.425(5) .
C5 H5 0.9500 .
C6 C7 1.383(5) .
C6 C16 1.534(5) .
C7 C8 1.409(4) .
C7 H7 0.9500 .
C8 C9 1.398(7) .
C12 C13 1.378(7) .
C12 H12 0.9500 .
C13 C14 1.379(9) .
C13 H13 0.9500 .
C14 H14 0.9500 .
C16 C17 1.522(7) .
C16 C19 1.542(6) .
C16 C18 1.544(6) .
C17 H171 0.9800 .
C17 H172 0.9800 .
C17 H173 0.9800 .
C18 H181 0.9800 .
C18 H182 0.9800 .
C18 H183 0.9800 .
C19 H191 0.9800 .
C19 H192 0.9800 .
C19 H193 0.9800 .
C21 C22 1.406(5) .
C21 C29 1.497(5) .
C22 C22 1.427(7) 2
C22 C23 1.486(5) .
C23 C24 1.383(5) .
C23 C28 1.415(4) .
C24 C25 1.416(5) .
C24 H24 0.9500 .
C25 C26 1.384(5) .
C25 C35 1.542(5) .
C26 C27 1.420(4) .
C26 H26 0.9500 .
C27 C28 1.398(7) .
C31 C32 1.367(7) .
C31 H31 0.9500 .
C32 C33 1.381(6) .
C32 H32 0.9500 .
C33 H33 0.9500 .
C35 C38 1.531(6) .
C35 C37 1.536(6) .
C35 C36 1.544(6) .
C36 H361 0.9800 .
C36 H362 0.9800 .
C36 H363 0.9800 .
C37 H371 0.9800 .
C37 H372 0.9800 .
C37 H373 0.9800 .
C38 H381 0.9800 .
C38 H382 0.9800 .
C38 H383 0.9800 .
Sb1 F3B 1.854(4) .
Sb1 F3A 1.855(3) .
Sb1 F2B 1.855(4) .
Sb1 F1B 1.856(4) .
Sb1 F4B 1.857(4) .
Sb1 F2A 1.858(4) .
Sb1 F4A 1.859(4) .
Sb1 F1A 1.860(3) .
Sb2 F6 1.844(2) .
Sb2 F7 1.850(2) .
Sb2 F8 1.855(3) .
Sb2 F5 1.859(3) .
C39 C40 1.474(7) .
C39 H391 0.9800 .
C39 H392 0.9800 .
C39 H393 0.9800 .
C40 O41 1.217(9) .

loop_
_geom_torsion_atom_site_label_1
_geom_torsion_atom_site_label_2
_geom_torsion_atom_site_label_3
_geom_torsion_atom_site_label_4
_geom_torsion
_geom_torsion_site_symmetry_1
_geom_torsion_site_symmetry_4
N20 Ag1 N1 C2 173.4(2) . .
N30 Ag1 N1 C2 -32.3(6) . .
N11 Ag1 N1 C2 11.4(2) . .
N20 Ag1 N1 N1 0.97(12) . 2
N30 Ag1 N1 N1 155.2(5) . 2
N11 Ag1 N1 N1 -161.04(10) . 2
N1 Ag1 N11 C12 -164.5(4) . .
N20 Ag1 N11 C12 63.0(5) . .
N30 Ag1 N11 C12 5.7(4) . .
N1 Ag1 N11 C10 -28.2(2) . .
N20 Ag1 N11 C10 -160.7(3) . .
N30 Ag1 N11 C10 142.1(2) . .
N1 Ag1 N20 C21 168.1(2) . .
N30 Ag1 N20 C21 -5.5(3) . .
N11 Ag1 N20 C21 -67.7(4) . .
N1 Ag1 N20 N20 -0.96(12) . 2
N30 Ag1 N20 N20 -174.53(13) . 2
N11 Ag1 N20 N20 123.2(3) . 2
N1 Ag1 N30 C29 -165.3(4) . .
N20 Ag1 N30 C29 -8.1(3) . .
N11 Ag1 N30 C29 153.6(3) . .
N1 Ag1 N30 C31 36.9(8) . .
N20 Ag1 N30 C31 -165.9(5) . .
N11 Ag1 N30 C31 -4.2(4) . .
N1 N1 C2 C3 -0.3(4) 2 .
Ag1 N1 C2 C3 -172.6(2) . .
N1 N1 C2 C10 178.7(2) 2 .
Ag1 N1 C2 C10 6.4(4) . .
N1 C2 C3 C3 0.3(4) . 2
C10 C2 C3 C3 -178.6(3) . 2
N1 C2 C3 C4 176.7(3) . .
C10 C2 C3 C4 -2.3(6) . .
C2 C3 C4 C5 -5.3(7) . .
C3 C3 C4 C5 171.4(4) 2 .
C2 C3 C4 C9 -177.1(4) . .
C3 C3 C4 C9 -0.5(3) 2 .
C9 C4 C5 C6 -2.6(5) . .
C3 C4 C5 C6 -173.6(4) . .
C4 C5 C6 C7 -0.4(5) . .
C4 C5 C6 C16 177.4(3) . .
C5 C6 C7 C8 3.0(6) . .
C16 C6 C7 C8 -174.7(4) . .
C6 C7 C8 C9 -2.5(6) . .
C6 C7 C8 C7 171.3(3) . 2
C7 C8 C9 C4 -0.7(7) . .
C7 C8 C9 C4 -174.9(4) 2 .
C7 C8 C9 C4 174.9(4) . 2
C7 C8 C9 C4 0.7(7) 2 2
C5 C4 C9 C8 3.2(6) . .
C3 C4 C9 C8 176.9(4) . .
C5 C4 C9 C4 -172.8(3) . 2
C3 C4 C9 C4 0.9(5) . 2
C14 N15 C10 N11 -4.3(8) . .
C14 N15 C10 C2 175.5(5) . .
C12 N11 C10 N15 5.6(7) . .
Ag1 N11 C10 N15 -136.6(4) . .
C12 N11 C10 C2 -174.3(4) . .
Ag1 N11 C10 C2 43.5(4) . .
N1 C2 C10 N15 141.9(4) . .
C3 C2 C10 N15 -39.1(6) . .
N1 C2 C10 N11 -38.3(5) . .
C3 C2 C10 N11 140.7(4) . .
C10 N11 C12 C13 -2.1(8) . .
Ag1 N11 C12 C13 129.7(5) . .
N11 C12 C13 C14 -1.8(10) . .
C10 N15 C14 C13 -0.4(10) . .
C12 C13 C14 N15 3.2(11) . .
C7 C6 C16 C17 -120.1(4) . .
C5 C6 C16 C17 62.2(5) . .
C7 C6 C16 C19 1.9(6) . .
C5 C6 C16 C19 -175.8(4) . .
C7 C6 C16 C18 119.9(4) . .
C5 C6 C16 C18 -57.9(5) . .
N20 N20 C21 C22 4.3(4) 2 .
Ag1 N20 C21 C22 -164.4(2) . .
N20 N20 C21 C29 -174.8(2) 2 .
Ag1 N20 C21 C29 16.6(4) . .
N20 C21 C22 C22 -4.1(4) . 2
C29 C21 C22 C22 174.8(3) . 2
N20 C21 C22 C23 174.8(4) . .
C29 C21 C22 C23 -6.3(6) . .
C21 C22 C23 C24 2.7(7) . .
C22 C22 C23 C24 -178.3(4) 2 .
C21 C22 C23 C28 -178.6(4) . .
C22 C22 C23 C28 0.4(3) 2 .
C28 C23 C24 C25 -0.7(6) . .
C22 C23 C24 C25 177.9(4) . .
C23 C24 C25 C26 0.8(6) . .
C23 C24 C25 C35 -175.5(4) . .
C24 C25 C26 C27 -0.1(6) . .
C35 C25 C26 C27 176.1(4) . .
C25 C26 C27 C28 -0.6(7) . .
C25 C26 C27 C26 -177.2(3) . 2
C26 C27 C28 C23 177.6(4) 2 .
C26 C27 C28 C23 0.7(7) . .
C26 C27 C28 C23 -0.7(7) 2 2
C26 C27 C28 C23 -177.6(4) . 2
C24 C23 C28 C27 -0.1(7) . .
C22 C23 C28 C27 -179.1(4) . .
C24 C23 C28 C23 178.4(3) . 2
C22 C23 C28 C23 -0.6(6) . 2
C33 N34 C29 N30 -3.9(6) . .
C33 N34 C29 C21 179.8(3) . .
C31 N30 C29 N34 3.1(6) . .
Ag1 N30 C29 N34 -156.7(3) . .
C31 N30 C29 C21 179.5(4) . .
Ag1 N30 C29 C21 19.7(5) . .
N20 C21 C29 N34 152.8(3) . .
C22 C21 C29 N34 -26.2(5) . .
N20 C21 C29 N30 -23.9(5) . .
C22 C21 C29 N30 157.1(4) . .
C29 N30 C31 C32 -0.2(8) . .
Ag1 N30 C31 C32 157.7(4) . .
N30 C31 C32 C33 -1.5(8) . .
C29 N34 C33 C32 1.7(6) . .
C31 C32 C33 N34 0.8(7) . .
C26 C25 C35 C38 3.9(6) . .
C24 C25 C35 C38 -179.8(4) . .
C26 C25 C35 C37 124.7(4) . .
C24 C25 C35 C37 -59.0(5) . .
C26 C25 C35 C36 -115.4(4) . .
C24 C25 C35 C36 60.9(5) . .

loop_
_platon_squeeze_void_nr
_platon_squeeze_void_average_x
_platon_squeeze_void_average_y
_platon_squeeze_void_average_z
_platon_squeeze_void_volume
_platon_squeeze_void_count_electrons
_platon_squeeze_void_content
1 1.000 0.000 0.500 365 60 ' '
2 0.500 0.000 0.500 240 47 ' '
3 0.000 0.500 0.500 240 47 ' '
4 0.500 0.500 0.500 365 60 ' '
